data_7001512
loop_
_publ_author_name
'Ballmann, Joachim'
'Sun, Xianru'
'Dechert, Sebastian'
'Schneider, Benjamin'
'Meyer, Franc'

_publ_section_title
;
 A convenient ligand exchange pathway to [2Fe--2S] ferredoxin analogues
;
_journal_issue 25
_journal_name_full 'Dalton Transactions'
_journal_page_first 4908
_journal_page_last 4917
_journal_paper_doi 10.1039/b901242g
_journal_year 2009
_chemical_formula_moiety 'C24 H8 Cl8 Fe2 O4 S2 2-, 2(C8 H20 N +), 3(C4 H8 O)'
_chemical_formula_sum 'C52 H72 Cl8 Fe2 N2 O7 S2'
_chemical_formula_weight 1296.54
_chemical_name_systematic
;
?
;
_space_group_IT_number 2
_symmetry_cell_setting triclinic
_symmetry_space_group_name_Hall '-P 1'
_symmetry_space_group_name_H-M 'P -1'
_atom_sites_solution_hydrogens geom
_atom_sites_solution_primary direct
_atom_sites_solution_secondary difmap
_audit_creation_method SHELXL-97
_cell_angle_alpha 79.572(4)
_cell_angle_beta 81.551(4)
_cell_angle_gamma 77.079(4)
_cell_formula_units_Z 2
_cell_length_a 9.1684(5)
_cell_length_b 16.8066(8)
_cell_length_c 20.4441(10)
_cell_measurement_reflns_used 55140
_cell_measurement_temperature 133(2)
_cell_measurement_theta_max 24.79
_cell_measurement_theta_min 1.49
_cell_volume 3001.1(3)
_computing_cell_refinement 'X-AREA (Stoe & Cie, 2002)'
_computing_data_collection 'X-AREA (Stoe & Cie, 2002)'
_computing_data_reduction 'X-AREA (Stoe & Cie, 2002)'
_computing_molecular_graphics 'DIAMOND (Brandenburg, 2001)'
_computing_publication_material 'SHELXL-97 (Sheldrick, 1997)'
_computing_structure_refinement 'SHELXL-97 (Sheldrick, 1997)'
_computing_structure_solution 'SHELXS-97 (Sheldrick, 1990)'
_diffrn_ambient_temperature 133(2)
_diffrn_measured_fraction_theta_full 0.995
_diffrn_measured_fraction_theta_max 0.995
_diffrn_measurement_device_type 'Stoe IPDS II'
_diffrn_measurement_method \w
_diffrn_radiation_monochromator graphite
_diffrn_radiation_source 'fine-focus sealed tube'
_diffrn_radiation_type MoK\a
_diffrn_radiation_wavelength 0.71073
_diffrn_reflns_av_R_equivalents 0.0918
_diffrn_reflns_av_sigmaI/netI 0.0520
_diffrn_reflns_limit_h_max 10
_diffrn_reflns_limit_h_min -10
_diffrn_reflns_limit_k_max 19
_diffrn_reflns_limit_k_min -19
_diffrn_reflns_limit_l_max 24
_diffrn_reflns_limit_l_min -24
_diffrn_reflns_number 55140
_diffrn_reflns_theta_full 24.79
_diffrn_reflns_theta_max 24.79
_diffrn_reflns_theta_min 1.49
_exptl_absorpt_coefficient_mu 0.958
_exptl_absorpt_correction_T_max 0.7767
_exptl_absorpt_correction_T_min 0.4952
_exptl_absorpt_correction_type numerical
_exptl_absorpt_process_details 'X-RED (Stoe & Cie, 2002)'
_exptl_crystal_colour black
_exptl_crystal_density_diffrn 1.435
_exptl_crystal_density_method 'not measured'
_exptl_crystal_description block
_exptl_crystal_F_000 1348
_exptl_crystal_size_max 0.50
_exptl_crystal_size_mid 0.33
_exptl_crystal_size_min 0.25
_refine_diff_density_max 0.622
_refine_diff_density_min -0.595
_refine_diff_density_rms 0.072
_refine_ls_extinction_method none
_refine_ls_goodness_of_fit_ref 1.018
_refine_ls_hydrogen_treatment constr
_refine_ls_matrix_type full
_refine_ls_number_parameters 666
_refine_ls_number_reflns 10268
_refine_ls_number_restraints 0
_refine_ls_restrained_S_all 1.018
_refine_ls_R_factor_all 0.0486
_refine_ls_R_factor_gt 0.0375
_refine_ls_shift/su_max 0.001
_refine_ls_shift/su_mean 0.000
_refine_ls_structure_factor_coef Fsqd
_refine_ls_weighting_details 'calc w=1/[\s^2^(Fo^2^)+(0.0587P)^2^+0.0000P] where P=(Fo^2^+2Fc^2^)/3'
_refine_ls_weighting_scheme calc
_refine_ls_wR_factor_gt 0.0950
_refine_ls_wR_factor_ref 0.0983
_reflns_number_gt 8180
_reflns_number_total 10268
_reflns_threshold_expression >2sigma(I)
_cod_data_source_file b901242g.txt
_cod_data_source_block 5-ab4
_cod_database_code 7001512

loop_
_symmetry_equiv_pos_as_xyz
'x, y, z'
'-x, -y, -z'

loop_
_atom_site_label
_atom_site_type_symbol
_atom_site_fract_x
_atom_site_fract_y
_atom_site_fract_z
_atom_site_U_iso_or_equiv
_atom_site_adp_type
_atom_site_occupancy
_atom_site_symmetry_multiplicity
_atom_site_calc_flag
_atom_site_refinement_flags
_atom_site_disorder_assembly
_atom_site_disorder_group
Fe1 Fe 0.50277(4) 0.05284(2) 0.041068(18) 0.02231(10) Uani 1 1 d . . .
Fe2 Fe 0.58263(4) 0.42678(2) 0.484516(18) 0.02025(10) Uani 1 1 d . . .
S1 S 0.65291(8) -0.06926(4) 0.03528(3) 0.02696(16) Uani 1 1 d . . .
S2 S 0.64664(7) 0.54953(4) 0.46091(3) 0.02421(15) Uani 1 1 d . . .
Cl1 Cl 0.47171(8) -0.08329(4) 0.22430(3) 0.03061(16) Uani 1 1 d . . .
Cl2 Cl 0.60313(10) 0.13119(5) 0.36272(4) 0.0450(2) Uani 1 1 d . . .
Cl3 Cl 0.34417(13) 0.47061(5) 0.09626(5) 0.0619(3) Uani 1 1 d . . .
Cl4 Cl 0.65355(9) 0.26732(5) -0.07315(4) 0.0423(2) Uani 1 1 d . . .
Cl11 Cl 0.66637(8) 0.44989(5) 0.27337(4) 0.0424(2) Uani 1 1 d . . .
Cl12 Cl 1.14908(8) 0.20191(4) 0.26523(4) 0.03646(18) Uani 1 1 d . . .
Cl13 Cl 0.79025(10) -0.01313(4) 0.57158(4) 0.0435(2) Uani 1 1 d . . .
Cl14 Cl 0.64913(8) 0.27311(4) 0.66882(3) 0.03028(16) Uani 1 1 d . . .
N1 N -0.0068(2) -0.02442(14) 0.17325(11) 0.0267(5) Uani 1 1 d . . .
N2 N 0.8494(2) 0.51057(13) 0.65639(11) 0.0252(5) Uani 1 1 d . . .
O1 O 0.3904(2) 0.06493(11) 0.12570(9) 0.0255(4) Uani 1 1 d . . .
O2 O 0.6164(2) 0.13564(11) 0.04000(9) 0.0256(4) Uani 1 1 d . . .
O4 O 0.8673(3) 0.66232(16) 0.20960(13) 0.0564(7) Uani 1 1 d . . .
O5 O 0.7667(3) 0.87058(17) 0.37280(12) 0.0580(7) Uani 1 1 d . . .
O6 O 0.0315(4) 0.3915(2) 0.12697(17) 0.0818(10) Uani 1 1 d . . .
O11 O 0.59785(19) 0.36898(10) 0.41141(9) 0.0232(4) Uani 1 1 d . . .
O12 O 0.72999(19) 0.34716(10) 0.53048(8) 0.0215(4) Uani 1 1 d . . .
C1 C 0.4538(3) 0.07906(16) 0.17508(13) 0.0243(6) Uani 1 1 d . . .
C2 C 0.4869(3) 0.01659(16) 0.23064(13) 0.0252(6) Uani 1 1 d . . .
C3 C 0.5336(3) 0.03080(17) 0.28760(13) 0.0294(6) Uani 1 1 d . . .
H3 H 0.5512 -0.0113 0.3236 0.080 Uiso 1 1 calc R . .
C4 C 0.5537(3) 0.10934(18) 0.28993(13) 0.0300(6) Uani 1 1 d . . .
C5 C 0.5370(3) 0.17052(17) 0.23472(14) 0.0290(6) Uani 1 1 d . . .
H5 H 0.5577 0.2218 0.2362 0.080 Uiso 1 1 calc R . .
C6 C 0.4893(3) 0.15631(16) 0.17675(13) 0.0255(6) Uani 1 1 d . . .
C7 C 0.4793(3) 0.22409(16) 0.11852(13) 0.0267(6) Uani 1 1 d . . .
C8 C 0.4145(4) 0.30454(17) 0.12980(15) 0.0342(7) Uani 1 1 d . . .
H8 H 0.3661 0.3137 0.1719 0.080 Uiso 1 1 calc R . .
C9 C 0.4213(4) 0.37022(17) 0.07943(16) 0.0385(7) Uani 1 1 d . . .
C10 C 0.4929(4) 0.36005(18) 0.01669(15) 0.0392(7) Uani 1 1 d . . .
H10 H 0.4988 0.4051 -0.0169 0.080 Uiso 1 1 calc R . .
C11 C 0.5559(3) 0.28038(17) 0.00535(14) 0.0306(6) Uani 1 1 d . . .
C12 C 0.5503(3) 0.21051(16) 0.05375(13) 0.0253(6) Uani 1 1 d . . .
C13 C 0.1160(3) -0.05144(19) 0.11799(15) 0.0340(7) Uani 1 1 d . . .
H13A H 0.1580 -0.0040 0.0962 0.080 Uiso 1 1 calc R . .
H13B H 0.1961 -0.0921 0.1383 0.080 Uiso 1 1 calc R . .
C14 C 0.0638(4) -0.0877(2) 0.06562(15) 0.0404(8) Uani 1 1 d . . .
H14A H 0.0388 -0.1401 0.0850 0.080 Uiso 1 1 calc R . .
H14B H 0.1427 -0.0953 0.0295 0.080 Uiso 1 1 calc R . .
H14C H -0.0235 -0.0510 0.0489 0.080 Uiso 1 1 calc R . .
C15 C -0.1241(3) 0.04777(17) 0.14499(15) 0.0325(7) Uani 1 1 d . . .
H15A H -0.1653 0.0313 0.1096 0.080 Uiso 1 1 calc R . .
H15B H -0.2058 0.0596 0.1801 0.080 Uiso 1 1 calc R . .
C16 C -0.0664(4) 0.12645(19) 0.11717(18) 0.0459(8) Uani 1 1 d . . .
H16A H -0.0300 0.1451 0.1522 0.080 Uiso 1 1 calc R . .
H16B H -0.1468 0.1683 0.0996 0.080 Uiso 1 1 calc R . .
H16C H 0.0140 0.1157 0.0821 0.080 Uiso 1 1 calc R . .
C17 C 0.0702(3) -0.00080(19) 0.22524(15) 0.0347(7) Uani 1 1 d . . .
H17A H 0.1424 -0.0488 0.2426 0.080 Uiso 1 1 calc R . .
H17B H 0.1259 0.0413 0.2035 0.080 Uiso 1 1 calc R . .
C18 C -0.0341(4) 0.0311(2) 0.28340(16) 0.0428(8) Uani 1 1 d . . .
H18A H -0.0962 0.0832 0.2679 0.080 Uiso 1 1 calc R . .
H18B H 0.0244 0.0382 0.3164 0.080 Uiso 1 1 calc R . .
H18C H -0.0966 -0.0078 0.3029 0.080 Uiso 1 1 calc R . .
C19 C -0.0898(3) -0.09362(17) 0.20403(15) 0.0320(6) Uani 1 1 d . . .
H19A H -0.1670 -0.0739 0.2385 0.080 Uiso 1 1 calc R . .
H19B H -0.1401 -0.1061 0.1697 0.080 Uiso 1 1 calc R . .
C20 C 0.0078(4) -0.17257(19) 0.23436(18) 0.0469(8) Uani 1 1 d . . .
H20A H 0.0907 -0.1900 0.2021 0.080 Uiso 1 1 calc R . .
H20B H -0.0508 -0.2147 0.2472 0.080 Uiso 1 1 calc R . .
H20C H 0.0456 -0.1632 0.2731 0.080 Uiso 1 1 calc R . .
C21 C 0.7269(3) 0.33184(15) 0.38087(13) 0.0215(5) Uani 1 1 d . . .
C22 C 0.7715(3) 0.35934(16) 0.31363(13) 0.0252(6) Uani 1 1 d . . .
C23 C 0.8984(3) 0.32043(17) 0.27658(13) 0.0273(6) Uani 1 1 d . . .
H23 H 0.9228 0.3402 0.2317 0.080 Uiso 1 1 calc R . .
C24 C 0.9867(3) 0.25125(16) 0.30924(13) 0.0261(6) Uani 1 1 d . . .
C25 C 0.9509(3) 0.22281(15) 0.37550(13) 0.0256(6) Uani 1 1 d . . .
H25 H 1.0143 0.1771 0.3965 0.080 Uiso 1 1 calc R . .
C26 C 0.8211(3) 0.26089(15) 0.41249(13) 0.0216(5) Uani 1 1 d . . .
C27 C 0.7844(3) 0.22114(15) 0.48261(12) 0.0216(5) Uani 1 1 d . . .
C28 C 0.8006(3) 0.13537(15) 0.49438(13) 0.0243(6) Uani 1 1 d . . .
H28 H 0.8305 0.1058 0.4587 0.080 Uiso 1 1 calc R . .
C29 C 0.7729(3) 0.09371(15) 0.55831(14) 0.0277(6) Uani 1 1 d . . .
C30 C 0.7294(3) 0.13560(16) 0.61240(14) 0.0272(6) Uani 1 1 d . . .
H30 H 0.7123 0.1075 0.6554 0.080 Uiso 1 1 calc R . .
C31 C 0.7119(3) 0.22033(15) 0.60073(13) 0.0233(6) Uani 1 1 d . . .
C32 C 0.7398(3) 0.26609(14) 0.53701(13) 0.0210(5) Uani 1 1 d . . .
C33 C 0.8513(3) 0.43809(15) 0.62081(14) 0.0262(6) Uani 1 1 d . . .
H33A H 0.7639 0.4145 0.6391 0.080 Uiso 1 1 calc R . .
H33B H 0.8420 0.4588 0.5738 0.080 Uiso 1 1 calc R . .
C34 C 0.9910(3) 0.37002(16) 0.62615(14) 0.0308(6) Uani 1 1 d . . .
H34A H 1.0776 0.3914 0.6046 0.080 Uiso 1 1 calc R . .
H34B H 0.9804 0.3256 0.6047 0.080 Uiso 1 1 calc R . .
H34C H 1.0032 0.3499 0.6725 0.080 Uiso 1 1 calc R . .
C35 C 0.9736(3) 0.55569(17) 0.62471(15) 0.0299(6) Uani 1 1 d . . .
H35A H 0.9773 0.5966 0.6521 0.080 Uiso 1 1 calc R . .
H35B H 1.0689 0.5164 0.6252 0.080 Uiso 1 1 calc R . .
C36 C 0.9580(4) 0.59830(18) 0.55411(16) 0.0377(7) Uani 1 1 d . . .
H36A H 0.9438 0.5598 0.5274 0.080 Uiso 1 1 calc R . .
H36B H 1.0475 0.6189 0.5360 0.080 Uiso 1 1 calc R . .
H36C H 0.8728 0.6435 0.5538 0.080 Uiso 1 1 calc R . .
C37 C 0.8723(4) 0.48101(19) 0.72937(14) 0.0364(7) Uani 1 1 d . . .
H37A H 0.9748 0.4503 0.7319 0.080 Uiso 1 1 calc R . .
H37B H 0.8607 0.5289 0.7514 0.080 Uiso 1 1 calc R . .
C38 C 0.7663(4) 0.4272(2) 0.76736(16) 0.0485(9) Uani 1 1 d . . .
H38A H 0.6643 0.4574 0.7663 0.080 Uiso 1 1 calc R . .
H38B H 0.7884 0.4115 0.8129 0.080 Uiso 1 1 calc R . .
H38C H 0.7788 0.3786 0.7470 0.080 Uiso 1 1 calc R . .
C39 C 0.6962(3) 0.56691(16) 0.64858(14) 0.0289(6) Uani 1 1 d . . .
H39A H 0.6851 0.5822 0.6012 0.080 Uiso 1 1 calc R . .
H39B H 0.6190 0.5360 0.6687 0.080 Uiso 1 1 calc R . .
C40 C 0.6687(4) 0.64516(19) 0.67941(18) 0.0448(8) Uani 1 1 d . . .
H40A H 0.6730 0.6310 0.7268 0.080 Uiso 1 1 calc R . .
H40B H 0.5712 0.6777 0.6709 0.080 Uiso 1 1 calc R . .
H40C H 0.7445 0.6764 0.6601 0.080 Uiso 1 1 calc R . .
C41 C 0.7144(4) 0.6789(2) 0.23842(19) 0.0554(10) Uani 1 1 d . . .
H41A H 0.6890 0.7329 0.2524 0.080 Uiso 1 1 calc R . .
H41B H 0.6980 0.6377 0.2771 0.080 Uiso 1 1 calc R . .
C42 C 0.6205(5) 0.6761(3) 0.1861(2) 0.0681(12) Uani 1 1 d . . .
H42A H 0.5294 0.7185 0.1879 0.080 Uiso 1 1 calc R . .
H42B H 0.5926 0.6226 0.1921 0.080 Uiso 1 1 calc R . .
C43 C 0.7171(5) 0.6911(3) 0.1202(2) 0.0683(12) Uani 1 1 d . . .
H43A H 0.7243 0.6473 0.0940 0.080 Uiso 1 1 calc R . .
H43B H 0.6761 0.7435 0.0942 0.080 Uiso 1 1 calc R . .
C44 C 0.8675(6) 0.6917(3) 0.1399(2) 0.0772(13) Uani 1 1 d . . .
H44A H 0.9462 0.6565 0.1149 0.080 Uiso 1 1 calc R . .
H44B H 0.8866 0.7474 0.1300 0.080 Uiso 1 1 calc R . .
C51 C 0.6837(4) 0.80621(19) 0.38682(17) 0.0410(8) Uani 1 1 d . . .
H51A H 0.7436 0.7568 0.3708 0.080 Uiso 1 1 calc R . .
H51B H 0.5926 0.8228 0.3647 0.080 Uiso 1 1 calc R . .
C52 C 0.6449(4) 0.7896(2) 0.46127(18) 0.0517(9) Uani 1 1 d . . .
H52A H 0.6566 0.7308 0.4772 0.080 Uiso 1 1 calc R . .
H52B H 0.5424 0.8168 0.4743 0.080 Uiso 1 1 calc R . .
C53 C 0.7566(6) 0.8255(2) 0.4878(2) 0.0634(11) Uani 1 1 d . . .
H53A H 0.7120 0.8490 0.5279 0.080 Uiso 1 1 calc R . .
H53B H 0.8451 0.7836 0.4982 0.080 Uiso 1 1 calc R . .
C54 C 0.7952(6) 0.8893(3) 0.4340(2) 0.0781(14) Uani 1 1 d . . .
H54A H 0.7351 0.9428 0.4418 0.080 Uiso 1 1 calc R . .
H54B H 0.9006 0.8914 0.4322 0.080 Uiso 1 1 calc R . .
C61 C -0.0681(5) 0.4650(3) 0.1087(2) 0.0806(15) Uani 1 1 d . . .
H61A H -0.0158 0.5025 0.0772 0.080 Uiso 1 1 calc R . .
H61B H -0.1095 0.4912 0.1479 0.080 Uiso 1 1 calc R . .
C62 C -0.1903(6) 0.4469(4) 0.0780(3) 0.0908(17) Uani 1 1 d . . .
H62A H -0.2184 0.4889 0.0402 0.080 Uiso 1 1 calc R . .
H62B H -0.2784 0.4434 0.1102 0.080 Uiso 1 1 calc R . .
C63 C -0.1217(8) 0.3641(3) 0.0557(4) 0.124(3) Uani 1 1 d . . .
H63A H -0.1779 0.3226 0.0783 0.080 Uiso 1 1 calc R . .
H63B H -0.1212 0.3679 0.0077 0.080 Uiso 1 1 calc R . .
C64 C 0.0362(6) 0.3430(3) 0.0745(3) 0.0826(15) Uani 1 1 d . . .
H64A H 0.0652 0.2844 0.0908 0.080 Uiso 1 1 calc R . .
H64B H 0.1070 0.3578 0.0365 0.080 Uiso 1 1 calc R . .

loop_
_atom_site_aniso_label
_atom_site_aniso_U_11
_atom_site_aniso_U_22
_atom_site_aniso_U_33
_atom_site_aniso_U_23
_atom_site_aniso_U_13
_atom_site_aniso_U_12
Fe1 0.0201(2) 0.02603(19) 0.02096(19) -0.00529(15) -0.00109(14) -0.00444(15)
Fe2 0.01673(19) 0.01881(17) 0.02343(19) -0.00400(14) 0.00152(14) -0.00167(14)
S1 0.0245(3) 0.0284(3) 0.0271(3) -0.0053(3) -0.0061(3) -0.0006(3)
S2 0.0186(3) 0.0216(3) 0.0303(3) -0.0039(3) 0.0045(3) -0.0043(2)
Cl1 0.0305(4) 0.0280(3) 0.0322(4) -0.0007(3) -0.0004(3) -0.0086(3)
Cl2 0.0522(5) 0.0524(4) 0.0326(4) -0.0133(3) -0.0139(3) -0.0039(4)
Cl3 0.0844(7) 0.0295(4) 0.0618(6) -0.0074(4) 0.0089(5) -0.0013(4)
Cl4 0.0461(5) 0.0457(4) 0.0273(4) 0.0020(3) 0.0061(3) -0.0058(3)
Cl11 0.0322(4) 0.0456(4) 0.0332(4) 0.0117(3) 0.0033(3) 0.0070(3)
Cl12 0.0277(4) 0.0393(4) 0.0404(4) -0.0152(3) 0.0102(3) -0.0046(3)
Cl13 0.0659(5) 0.0219(3) 0.0415(4) -0.0027(3) -0.0101(4) -0.0055(3)
Cl14 0.0383(4) 0.0298(3) 0.0229(3) -0.0070(3) 0.0056(3) -0.0108(3)
N1 0.0184(11) 0.0316(11) 0.0285(12) -0.0019(9) -0.0006(9) -0.0053(9)
N2 0.0222(12) 0.0261(11) 0.0275(12) -0.0053(9) -0.0027(9) -0.0043(9)
O1 0.0223(10) 0.0316(9) 0.0238(9) -0.0044(8) -0.0014(7) -0.0082(8)
O2 0.0221(9) 0.0282(9) 0.0262(10) -0.0060(8) 0.0009(7) -0.0052(8)
O4 0.0444(15) 0.0567(14) 0.0632(16) -0.0046(12) -0.0131(12) 0.0011(12)
O5 0.0675(18) 0.0792(18) 0.0385(13) -0.0071(12) -0.0061(12) -0.0397(15)
O6 0.076(2) 0.083(2) 0.078(2) 0.0088(18) -0.0052(17) -0.0174(18)
O11 0.0181(9) 0.0260(9) 0.0232(9) -0.0063(7) -0.0002(7) 0.0005(7)
O12 0.0200(9) 0.0200(8) 0.0243(9) -0.0054(7) -0.0007(7) -0.0029(7)
C1 0.0190(13) 0.0294(13) 0.0219(13) -0.0054(10) 0.0035(10) -0.0018(11)
C2 0.0197(13) 0.0290(13) 0.0250(13) -0.0042(11) 0.0030(10) -0.0047(11)
C3 0.0261(15) 0.0353(15) 0.0227(14) -0.0022(11) 0.0012(11) -0.0020(12)
C4 0.0263(15) 0.0400(15) 0.0233(14) -0.0092(12) -0.0019(11) -0.0029(12)
C5 0.0277(15) 0.0302(14) 0.0291(15) -0.0100(11) 0.0000(11) -0.0037(12)
C6 0.0213(13) 0.0292(13) 0.0233(13) -0.0064(11) 0.0035(10) -0.0012(11)
C7 0.0247(14) 0.0282(13) 0.0275(14) -0.0067(11) -0.0007(11) -0.0055(11)
C8 0.0405(17) 0.0299(14) 0.0302(15) -0.0072(12) 0.0003(13) -0.0036(13)
C9 0.0450(19) 0.0248(14) 0.0423(18) -0.0065(13) 0.0011(14) -0.0025(13)
C10 0.0466(19) 0.0312(15) 0.0354(17) 0.0030(13) -0.0017(14) -0.0069(14)
C11 0.0297(15) 0.0353(15) 0.0247(14) -0.0012(12) 0.0001(11) -0.0067(12)
C12 0.0222(14) 0.0299(13) 0.0255(14) -0.0046(11) -0.0042(11) -0.0074(11)
C13 0.0186(14) 0.0444(16) 0.0338(16) -0.0026(13) 0.0048(12) -0.0033(12)
C14 0.0291(16) 0.0531(18) 0.0360(17) -0.0122(14) 0.0055(13) -0.0034(14)
C15 0.0231(15) 0.0331(14) 0.0378(16) -0.0006(12) -0.0074(12) 0.0003(12)
C16 0.048(2) 0.0371(16) 0.052(2) 0.0051(15) -0.0149(16) -0.0093(15)
C17 0.0274(15) 0.0405(16) 0.0385(17) -0.0028(13) -0.0102(13) -0.0098(13)
C18 0.0436(19) 0.0525(19) 0.0371(17) -0.0094(14) -0.0045(14) -0.0180(15)
C19 0.0277(15) 0.0326(14) 0.0345(16) -0.0022(12) 0.0035(12) -0.0108(12)
C20 0.054(2) 0.0352(16) 0.0472(19) 0.0038(14) -0.0053(16) -0.0086(15)
C21 0.0185(13) 0.0246(12) 0.0224(13) -0.0070(10) -0.0016(10) -0.0040(10)
C22 0.0221(13) 0.0258(13) 0.0264(14) -0.0020(11) -0.0038(11) -0.0028(11)
C23 0.0230(14) 0.0349(14) 0.0248(14) -0.0072(11) 0.0008(11) -0.0073(11)
C24 0.0210(14) 0.0305(13) 0.0283(14) -0.0127(11) 0.0045(11) -0.0064(11)
C25 0.0228(14) 0.0226(12) 0.0305(14) -0.0077(11) -0.0014(11) -0.0012(11)
C26 0.0194(13) 0.0220(12) 0.0239(13) -0.0076(10) 0.0000(10) -0.0038(10)
C27 0.0172(12) 0.0237(12) 0.0223(13) -0.0026(10) -0.0039(10) -0.0005(10)
C28 0.0225(13) 0.0245(13) 0.0258(14) -0.0073(11) -0.0030(11) -0.0017(11)
C29 0.0309(15) 0.0205(12) 0.0314(15) -0.0029(11) -0.0067(12) -0.0032(11)
C30 0.0268(15) 0.0267(13) 0.0266(14) 0.0001(11) -0.0026(11) -0.0056(11)
C31 0.0227(13) 0.0258(13) 0.0208(13) -0.0059(10) -0.0010(10) -0.0027(11)
C32 0.0154(12) 0.0196(12) 0.0264(13) -0.0034(10) -0.0019(10) -0.0005(10)
C33 0.0244(14) 0.0241(13) 0.0316(14) -0.0066(11) -0.0004(11) -0.0078(11)
C34 0.0299(15) 0.0262(13) 0.0345(15) -0.0021(11) -0.0016(12) -0.0053(12)
C35 0.0211(14) 0.0288(13) 0.0422(17) -0.0090(12) -0.0036(12) -0.0072(11)
C36 0.0316(16) 0.0359(15) 0.0454(18) -0.0026(13) 0.0031(14) -0.0144(13)
C37 0.0396(17) 0.0410(16) 0.0274(15) -0.0080(13) -0.0074(13) -0.0007(14)
C38 0.056(2) 0.0507(19) 0.0327(17) -0.0026(15) 0.0049(15) -0.0087(17)
C39 0.0182(14) 0.0309(14) 0.0364(15) -0.0076(12) -0.0015(11) -0.0017(11)
C40 0.0400(19) 0.0414(17) 0.054(2) -0.0248(15) -0.0094(15) 0.0064(15)
C41 0.046(2) 0.062(2) 0.055(2) -0.0057(18) -0.0102(17) -0.0043(18)
C42 0.060(3) 0.093(3) 0.051(2) -0.002(2) -0.0117(19) -0.020(2)
C43 0.062(3) 0.081(3) 0.059(3) -0.005(2) -0.011(2) -0.010(2)
C44 0.069(3) 0.113(4) 0.060(3) -0.022(3) -0.001(2) -0.038(3)
C51 0.0367(18) 0.0378(16) 0.0499(19) -0.0084(14) -0.0132(15) -0.0034(14)
C52 0.054(2) 0.055(2) 0.052(2) 0.0011(17) -0.0153(17) -0.0246(17)
C53 0.092(3) 0.057(2) 0.053(2) 0.0041(18) -0.023(2) -0.039(2)
C54 0.108(4) 0.103(3) 0.047(2) 0.003(2) -0.023(2) -0.071(3)
C61 0.064(3) 0.099(4) 0.062(3) 0.000(3) 0.000(2) 0.002(3)
C62 0.071(3) 0.111(4) 0.075(3) -0.002(3) -0.012(3) 0.006(3)
C63 0.116(5) 0.078(3) 0.194(7) 0.014(4) -0.096(5) -0.033(4)
C64 0.074(3) 0.074(3) 0.092(4) -0.003(3) -0.004(3) -0.011(3)

loop_
_atom_type_symbol
_atom_type_description
_atom_type_scat_dispersion_real
_atom_type_scat_dispersion_imag
_atom_type_scat_source
C C 0.0033 0.0016 'International Tables Vol C Tables 4.2.6.8 and 6.1.1.4'
H H 0.0000 0.0000 'International Tables Vol C Tables 4.2.6.8 and 6.1.1.4'
N N 0.0061 0.0033 'International Tables Vol C Tables 4.2.6.8 and 6.1.1.4'
O O 0.0106 0.0060 'International Tables Vol C Tables 4.2.6.8 and 6.1.1.4'
S S 0.1246 0.1234 'International Tables Vol C Tables 4.2.6.8 and 6.1.1.4'
Cl Cl 0.1484 0.1585 'International Tables Vol C Tables 4.2.6.8 and 6.1.1.4'
Fe Fe 0.3463 0.8444 'International Tables Vol C Tables 4.2.6.8 and 6.1.1.4'

loop_
_geom_angle_atom_site_label_1
_geom_angle_atom_site_label_2
_geom_angle_atom_site_label_3
_geom_angle
_geom_angle_site_symmetry_1
_geom_angle_site_symmetry_3
_geom_angle_publ_flag
O1 Fe1 O2 96.31(8) . . ?
O1 Fe1 S1 109.50(6) . 2_655 ?
O2 Fe1 S1 119.50(6) . 2_655 ?
O1 Fe1 S1 115.12(6) . . ?
O2 Fe1 S1 110.96(6) . . ?
S1 Fe1 S1 105.72(3) 2_655 . ?
O1 Fe1 Fe1 128.91(6) . 2_655 ?
O2 Fe1 Fe1 134.74(6) . 2_655 ?
S1 Fe1 Fe1 52.95(2) 2_655 2_655 ?
S1 Fe1 Fe1 52.76(2) . 2_655 ?
O11 Fe2 O12 95.29(7) . . ?
O11 Fe2 S2 113.79(6) . 2_666 ?
O12 Fe2 S2 115.99(6) . 2_666 ?
O11 Fe2 S2 116.43(6) . . ?
O12 Fe2 S2 111.13(6) . . ?
S2 Fe2 S2 104.59(2) 2_666 . ?
O11 Fe2 Fe2 133.93(5) . 2_666 ?
O12 Fe2 Fe2 130.76(6) . 2_666 ?
S2 Fe2 Fe2 52.34(2) 2_666 2_666 ?
S2 Fe2 Fe2 52.25(2) . 2_666 ?
Fe1 S1 Fe1 74.28(3) 2_655 . ?
Fe2 S2 Fe2 75.41(2) 2_666 . ?
C17 N1 C15 111.2(2) . . ?
C17 N1 C19 110.7(2) . . ?
C15 N1 C19 106.5(2) . . ?
C17 N1 C13 106.9(2) . . ?
C15 N1 C13 110.5(2) . . ?
C19 N1 C13 111.1(2) . . ?
C35 N2 C37 107.9(2) . . ?
C35 N2 C39 110.4(2) . . ?
C37 N2 C39 111.5(2) . . ?
C35 N2 C33 110.9(2) . . ?
C37 N2 C33 110.8(2) . . ?
C39 N2 C33 105.4(2) . . ?
C1 O1 Fe1 120.60(16) . . ?
C12 O2 Fe1 121.53(17) . . ?
C44 O4 C41 106.8(3) . . ?
C54 O5 C51 109.0(3) . . ?
C61 O6 C64 104.7(4) . . ?
C21 O11 Fe2 124.59(17) . . ?
C32 O12 Fe2 123.85(17) . . ?
O1 C1 C6 122.8(2) . . ?
O1 C1 C2 120.6(2) . . ?
C6 C1 C2 116.6(3) . . ?
C3 C2 C1 123.2(3) . . ?
C3 C2 Cl1 119.2(2) . . ?
C1 C2 Cl1 117.5(2) . . ?
C2 C3 C4 118.3(2) . . ?
C3 C4 C5 120.8(3) . . ?
C3 C4 Cl2 119.7(2) . . ?
C5 C4 Cl2 119.6(2) . . ?
C4 C5 C6 120.9(3) . . ?
C5 C6 C1 119.6(2) . . ?
C5 C6 C7 117.9(2) . . ?
C1 C6 C7 122.6(2) . . ?
C8 C7 C12 119.3(2) . . ?
C8 C7 C6 118.7(2) . . ?
C12 C7 C6 121.6(2) . . ?
C9 C8 C7 120.6(3) . . ?
C8 C9 C10 121.9(3) . . ?
C8 C9 Cl3 119.3(2) . . ?
C10 C9 Cl3 118.7(2) . . ?
C9 C10 C11 117.4(3) . . ?
C10 C11 C12 123.8(3) . . ?
C10 C11 Cl4 117.6(2) . . ?
C12 C11 Cl4 118.6(2) . . ?
O2 C12 C11 120.7(2) . . ?
O2 C12 C7 122.3(2) . . ?
C11 C12 C7 116.9(2) . . ?
C14 C13 N1 114.7(2) . . ?
C16 C15 N1 114.9(2) . . ?
C18 C17 N1 115.0(3) . . ?
C20 C19 N1 115.1(2) . . ?
O11 C21 C22 120.5(2) . . ?
O11 C21 C26 122.8(2) . . ?
C22 C21 C26 116.7(2) . . ?
C23 C22 C21 124.2(2) . . ?
C23 C22 Cl11 117.0(2) . . ?
C21 C22 Cl11 118.83(19) . . ?
C24 C23 C22 117.3(2) . . ?
C25 C24 C23 121.2(2) . . ?
C25 C24 Cl12 120.0(2) . . ?
C23 C24 Cl12 118.8(2) . . ?
C24 C25 C26 121.6(2) . . ?
C25 C26 C21 119.1(2) . . ?
C25 C26 C27 117.7(2) . . ?
C21 C26 C27 123.1(2) . . ?
C28 C27 C32 119.5(2) . . ?
C28 C27 C26 117.5(2) . . ?
C32 C27 C26 123.0(2) . . ?
C29 C28 C27 120.9(2) . . ?
C30 C29 C28 121.1(2) . . ?
C30 C29 Cl13 118.8(2) . . ?
C28 C29 Cl13 120.1(2) . . ?
C31 C30 C29 118.0(2) . . ?
C30 C31 C32 123.6(2) . . ?
C30 C31 Cl14 117.7(2) . . ?
C32 C31 Cl14 118.73(19) . . ?
O12 C32 C31 119.9(2) . . ?
O12 C32 C27 123.1(2) . . ?
C31 C32 C27 116.9(2) . . ?
C34 C33 N2 114.9(2) . . ?
C36 C35 N2 115.1(2) . . ?
C38 C37 N2 115.0(3) . . ?
C40 C39 N2 115.1(2) . . ?
O4 C41 C42 106.8(3) . . ?
C41 C42 C43 105.6(4) . . ?
C44 C43 C42 104.2(4) . . ?
O4 C44 C43 108.3(4) . . ?
O5 C51 C52 107.5(3) . . ?
C51 C52 C53 103.4(3) . . ?
C54 C53 C52 104.6(3) . . ?
O5 C54 C53 108.6(3) . . ?
O6 C61 C62 108.8(5) . . ?
C61 C62 C63 103.2(4) . . ?
C64 C63 C62 105.3(5) . . ?
O6 C64 C63 104.4(4) . . ?

loop_
_geom_bond_atom_site_label_1
_geom_bond_atom_site_label_2
_geom_bond_distance
_geom_bond_site_symmetry_2
_geom_bond_publ_flag
Fe1 O1 1.8992(17) . ?
Fe1 O2 1.9112(19) . ?
Fe1 S1 2.2073(8) 2_655 ?
Fe1 S1 2.2129(7) . ?
Fe1 Fe1 2.6688(8) 2_655 ?
Fe2 O11 1.8976(18) . ?
Fe2 O12 1.8996(17) . ?
Fe2 S2 2.2179(7) 2_666 ?
Fe2 S2 2.2207(7) . ?
Fe2 Fe2 2.7146(7) 2_666 ?
S1 Fe1 2.2073(8) 2_655 ?
S2 Fe2 2.2179(7) 2_666 ?
Cl1 C2 1.745(3) . ?
Cl2 C4 1.739(3) . ?
Cl3 C9 1.752(3) . ?
Cl4 C11 1.744(3) . ?
Cl11 C22 1.745(2) . ?
Cl12 C24 1.743(2) . ?
Cl13 C29 1.741(3) . ?
Cl14 C31 1.743(3) . ?
N1 C17 1.511(4) . ?
N1 C15 1.520(3) . ?
N1 C19 1.523(4) . ?
N1 C13 1.527(3) . ?
N2 C35 1.511(4) . ?
N2 C37 1.515(4) . ?
N2 C39 1.520(3) . ?
N2 C33 1.523(3) . ?
O1 C1 1.317(3) . ?
O2 C12 1.329(3) . ?
O4 C44 1.422(5) . ?
O4 C41 1.426(4) . ?
O5 C54 1.417(5) . ?
O5 C51 1.423(4) . ?
O6 C61 1.389(5) . ?
O6 C64 1.451(6) . ?
O11 C21 1.332(3) . ?
O12 C32 1.329(3) . ?
C1 C6 1.415(4) . ?
C1 C2 1.418(4) . ?
C2 C3 1.374(4) . ?
C3 C4 1.383(4) . ?
C4 C5 1.384(4) . ?
C5 C6 1.398(4) . ?
C6 C7 1.489(4) . ?
C7 C8 1.396(4) . ?
C7 C12 1.421(4) . ?
C8 C9 1.372(4) . ?
C9 C10 1.374(4) . ?
C10 C11 1.381(4) . ?
C11 C12 1.397(4) . ?
C13 C14 1.505(5) . ?
C15 C16 1.518(4) . ?
C17 C18 1.511(4) . ?
C19 C20 1.510(4) . ?
C21 C22 1.400(4) . ?
C21 C26 1.418(3) . ?
C22 C23 1.391(4) . ?
C23 C24 1.382(4) . ?
C24 C25 1.370(4) . ?
C25 C26 1.403(3) . ?
C26 C27 1.492(3) . ?
C27 C28 1.395(4) . ?
C27 C32 1.417(4) . ?
C28 C29 1.383(4) . ?
C29 C30 1.380(4) . ?
C30 C31 1.377(4) . ?
C31 C32 1.408(4) . ?
C33 C34 1.517(4) . ?
C35 C36 1.502(4) . ?
C37 C38 1.510(5) . ?
C39 C40 1.515(4) . ?
C41 C42 1.481(6) . ?
C42 C43 1.514(6) . ?
C43 C44 1.496(6) . ?
C51 C52 1.501(5) . ?
C52 C53 1.505(6) . ?
C53 C54 1.454(5) . ?
C61 C62 1.474(8) . ?
C62 C63 1.515(8) . ?
C63 C64 1.502(7) . ?
